data_4508776
loop_
_publ_author_name
'Springsteen, Caleb H.'
'Sweeder, Ryan D.'
'LaDuca, Robert L.'

_publ_section_title
;
 Ligand and Anion Effects on the Morphology of Aqueous Substructures
 Entrained within One-Dimensional [CuL4X] Coordination Polymer Matrices (L
 = 2,4&#x2018;-Bipyridine, 4-Phenylpyridine; X = SO42-, SiF62-)
;
_journal_issue 10
_journal_name_full 'Crystal Growth &amp; Design'
_journal_page_first 2308
_journal_paper_doi 10.1021/cg060229b
_journal_volume 6
_journal_year 2006
_chemical_formula_sum 'C44 H46 Cu N4 O9 S'
_chemical_formula_weight 870.45
_chemical_name_systematic
; 
 ? 
;
_space_group_IT_number 2
_symmetry_cell_setting triclinic
_symmetry_space_group_name_Hall '-P 1'
_symmetry_space_group_name_H-M 'P -1'
_atom_sites_solution_hydrogens geom
_atom_sites_solution_primary direct
_atom_sites_solution_secondary difmap
_audit_creation_method SHELXL-97
_cell_angle_alpha 90.636(5)
_cell_angle_beta 108.398(5)
_cell_angle_gamma 116.762(5)
_cell_formula_units_Z 2
_cell_length_a 12.796(4)
_cell_length_b 13.491(4)
_cell_length_c 14.131(4)
_cell_measurement_temperature 173(2)
_cell_volume 2032.7(11)
_computing_structure_refinement 'SHELXL-97 (Sheldrick, 1997)'
_computing_structure_solution 'SHELXS-97 (Sheldrick, 1990)'
_diffrn_ambient_temperature 173(2)
_diffrn_measured_fraction_theta_full 0.998
_diffrn_measured_fraction_theta_max 0.961
_diffrn_radiation_monochromator graphite
_diffrn_radiation_source 'fine-focus sealed tube'
_diffrn_radiation_type MoK\a
_diffrn_radiation_wavelength 0.71073
_diffrn_reflns_av_R_equivalents 0.1012
_diffrn_reflns_av_sigmaI/netI 0.1444
_diffrn_reflns_limit_h_max 16
_diffrn_reflns_limit_h_min -17
_diffrn_reflns_limit_k_max 17
_diffrn_reflns_limit_k_min -17
_diffrn_reflns_limit_l_max 18
_diffrn_reflns_limit_l_min -18
_diffrn_reflns_number 25282
_diffrn_reflns_theta_full 25.00
_diffrn_reflns_theta_max 28.32
_diffrn_reflns_theta_min 1.54
_exptl_absorpt_coefficient_mu 0.651
_exptl_absorpt_correction_T_max 1
_exptl_absorpt_correction_T_min 0.586
_exptl_absorpt_correction_type empirical
_exptl_absorpt_process_details SADABS
_exptl_crystal_colour blue
_exptl_crystal_density_diffrn 1.422
_exptl_crystal_density_method 'not measured'
_exptl_crystal_description block
_exptl_crystal_F_000 910
_exptl_crystal_size_max .42
_exptl_crystal_size_mid .16
_exptl_crystal_size_min .08
_refine_diff_density_max 1.075
_refine_diff_density_min -1.038
_refine_diff_density_rms 0.120
_refine_ls_extinction_method none
_refine_ls_goodness_of_fit_ref 1.072
_refine_ls_hydrogen_treatment mixed
_refine_ls_matrix_type full
_refine_ls_number_parameters 565
_refine_ls_number_reflns 9713
_refine_ls_number_restraints 15
_refine_ls_restrained_S_all 1.073
_refine_ls_R_factor_all 0.1600
_refine_ls_R_factor_gt 0.0902
_refine_ls_shift/su_max 0.000
_refine_ls_shift/su_mean 0.000
_refine_ls_structure_factor_coef Fsqd
_refine_ls_weighting_details 'calc w=1/[\s^2^(Fo^2^)+(0.0853P)^2^+1.3231P] where P=(Fo^2^+2Fc^2^)/3'
_refine_ls_weighting_scheme calc
_refine_ls_wR_factor_gt 0.1843
_refine_ls_wR_factor_ref 0.2111
_reflns_number_gt 5748
_reflns_number_total 9713
_reflns_threshold_expression >2sigma(I)
_cod_data_source_file cg060229bsup1.cif
_cod_data_source_block 2cu(4-phpyr)4so4
_cod_depositor_comments
;
The following automatic conversions were performed:

'_symmetry_cell_setting' value 'Triclinic' changed to 'triclinic'
according to /home/saulius/struct/CIF-dictionaries/cif_core.dic
dictionary named 'cif_core.dic' version 2.4.2 from 2011-04-26.

Automatic conversion script
Id: cif_fix_values 1891 2012-01-12 08:04:46Z andrius 
;
_cod_original_cell_volume 2032.8(9)
_cod_original_sg_symbol_H-M P-1
_cod_database_code 4508776

loop_
_symmetry_equiv_pos_as_xyz
'x, y, z'
'-x, -y, -z'

loop_
_atom_site_label
_atom_site_type_symbol
_atom_site_fract_x
_atom_site_fract_y
_atom_site_fract_z
_atom_site_U_iso_or_equiv
_atom_site_adp_type
_atom_site_occupancy
_atom_site_symmetry_multiplicity
_atom_site_calc_flag
_atom_site_refinement_flags
Cu1 Cu 0.0000 1.0000 0.0000 0.0215(2) Uani 1 2 d S
Cu2 Cu 0.5000 1.0000 0.0000 0.0285(3) Uani 1 2 d S
O1 O 0.3194(3) 0.9979(3) 0.2446(3) 0.0344(9) Uani 1 1 d .
O1W O 0.1239(4) 0.7323(4) 0.3145(3) 0.0439(10) Uani 1 1 d D
H1WA H 0.149(5) 0.761(4) 0.267(3) 0.053 Uiso 1 1 d D
H1WB H 0.141(6) 0.777(4) 0.364(3) 0.053 Uiso 1 1 d D
O2 O 0.1780(3) 0.9597(3) 0.0728(2) 0.0210(7) Uani 1 1 d .
O2W O 0.3514(4) 0.8342(3) 0.4862(3) 0.0367(9) Uani 1 1 d D
H2WA H 0.401(4) 0.871(4) 0.456(4) 0.044 Uiso 1 1 d D
H2WB H 0.278(2) 0.798(4) 0.442(3) 0.044 Uiso 1 1 d D
O3 O 0.3634(3) 0.9403(3) 0.1068(3) 0.0258(8) Uani 1 1 d .
O3W O 0.4991(4) 0.9553(3) 0.3767(3) 0.0354(9) Uani 1 1 d D
H3WA H 0.558(3) 1.016(3) 0.417(3) 0.042 Uiso 1 1 d D
H3WB H 0.439(3) 0.965(4) 0.341(3) 0.042 Uiso 1 1 d D
O4 O 0.1916(3) 0.8065(3) 0.1511(3) 0.0308(8) Uani 1 1 d .
O4W O 0.5029(4) 0.7715(3) 0.6536(3) 0.0485(11) Uani 1 1 d D
H4WA H 0.559(4) 0.836(3) 0.687(4) 0.058 Uiso 1 1 d D
H4WB H 0.460(5) 0.771(5) 0.595(2) 0.058 Uiso 1 1 d D
O5W O 0.1148(8) 0.6108(6) 0.0164(4) 0.094(2) Uani 1 1 d D
H5WA H 0.141(8) 0.677(3) 0.053(6) 0.113 Uiso 1 1 d D
H5WB H 0.063(7) 0.574(6) 0.053(6) 0.113 Uiso 1 1 d D
N1 N 0.5456(4) 0.8769(3) 0.0399(3) 0.0244(9) Uani 1 1 d .
N2 N 0.6453(4) 1.1138(3) 0.1240(3) 0.0220(9) Uani 1 1 d .
N3 N -0.0559(3) 0.9551(3) 0.1196(3) 0.0199(9) Uani 1 1 d .
N4 N 0.1039(3) 1.1587(3) 0.0799(3) 0.0188(8) Uani 1 1 d .
C1D C 0.5669(5) 0.7495(4) 0.1517(4) 0.0260(11) Uani 1 1 d .
H1D H 0.5607 0.7231 0.2113 0.031 Uiso 1 1 calc R
C1A C 0.5857(5) 0.8353(4) -0.0187(4) 0.0258(11) Uani 1 1 d .
H1A H 0.5941 0.8649 -0.0766 0.031 Uiso 1 1 calc R
C1C C 0.6071(4) 0.7043(4) 0.0906(4) 0.0229(11) Uani 1 1 d .
C1E C 0.5362(5) 0.8330(4) 0.1244(4) 0.0256(11) Uani 1 1 d .
H1E H 0.5077 0.8607 0.1657 0.031 Uiso 1 1 calc R
C1F C 0.6391(4) 0.6126(4) 0.1168(4) 0.0238(11) Uani 1 1 d .
C1B C 0.6152(5) 0.7495(4) 0.0039(4) 0.0262(11) Uani 1 1 d .
H1B H 0.6410 0.7217 -0.0397 0.031 Uiso 1 1 calc R
C1J C 0.6131(6) 0.4513(5) 0.1985(4) 0.0407(15) Uani 1 1 d .
H1J H 0.5760 0.4016 0.2375 0.049 Uiso 1 1 calc R
C1K C 0.5832(5) 0.5374(5) 0.1742(4) 0.0349(13) Uani 1 1 d .
H1K H 0.5255 0.5446 0.1965 0.042 Uiso 1 1 calc R
C1G C 0.7241(6) 0.5994(5) 0.0854(5) 0.0423(15) Uani 1 1 d .
H1G H 0.7622 0.6488 0.0468 0.051 Uiso 1 1 calc R
C1I C 0.6962(6) 0.4398(5) 0.1654(5) 0.0480(17) Uani 1 1 d .
H1I H 0.7141 0.3810 0.1803 0.058 Uiso 1 1 calc R
C1H C 0.7543(7) 0.5143(6) 0.1102(5) 0.0565(19) Uani 1 1 d .
H1H H 0.8133 0.5075 0.0895 0.068 Uiso 1 1 calc R
C2F C 0.9690(5) 1.3517(4) 0.3750(4) 0.0235(11) Uani 1 1 d .
C2E C 0.6409(4) 1.1250(4) 0.2157(4) 0.0263(11) Uani 1 1 d .
H2E H 0.5661 1.0794 0.2253 0.032 Uiso 1 1 calc R
C2B C 0.8592(5) 1.2602(4) 0.1917(4) 0.0269(11) Uani 1 1 d .
H2B H 0.9322 1.3053 0.1796 0.032 Uiso 1 1 calc R
C2D C 0.7427(4) 1.2016(4) 0.2981(4) 0.0249(11) Uani 1 1 d .
H2D H 0.7340 1.2065 0.3607 0.030 Uiso 1 1 calc R
C2C C 0.8569(4) 1.2710(4) 0.2892(4) 0.0220(11) Uani 1 1 d .
C2A C 0.7535(5) 1.1828(4) 0.1131(4) 0.0288(12) Uani 1 1 d .
H2A H 0.7578 1.1786 0.0489 0.035 Uiso 1 1 calc R
C2G C 1.0700(5) 1.4390(4) 0.3584(4) 0.0286(12) Uani 1 1 d .
H2G H 1.0664 1.4468 0.2922 0.034 Uiso 1 1 calc R
C2K C 0.9784(5) 1.3424(4) 0.4752(4) 0.0272(12) Uani 1 1 d .
H2K H 0.9124 1.2846 0.4883 0.033 Uiso 1 1 calc R
C2J C 1.0835(5) 1.4169(4) 0.5550(4) 0.0298(12) Uani 1 1 d .
H2J H 1.0876 1.4093 0.6212 0.036 Uiso 1 1 calc R
C2I C 1.1835(5) 1.5035(5) 0.5372(4) 0.0346(13) Uani 1 1 d .
H2I H 1.2549 1.5535 0.5911 0.041 Uiso 1 1 calc R
C2H C 1.1756(5) 1.5145(5) 0.4386(4) 0.0340(13) Uani 1 1 d .
H2H H 1.2417 1.5728 0.4259 0.041 Uiso 1 1 calc R
C3C C -0.1188(4) 0.9205(4) 0.2956(3) 0.0189(10) Uani 1 1 d .
C3A C -0.1189(4) 1.0020(4) 0.1451(4) 0.0230(11) Uani 1 1 d .
H3A H -0.1420 1.0469 0.1030 0.028 Uiso 1 1 calc R
C3D C -0.0560(5) 0.8704(4) 0.2669(4) 0.0250(11) Uani 1 1 d .
H3D H -0.0339 0.8235 0.3067 0.030 Uiso 1 1 calc R
C3E C -0.0267(4) 0.8888(4) 0.1818(4) 0.0227(11) Uani 1 1 d .
H3E H 0.0154 0.8540 0.1658 0.027 Uiso 1 1 calc R
C3F C -0.1487(4) 0.9054(4) 0.3888(4) 0.0242(11) Uani 1 1 d .
C3B C -0.1504(4) 0.9869(4) 0.2293(4) 0.0227(11) Uani 1 1 d .
H3B H -0.1939 1.0216 0.2430 0.027 Uiso 1 1 calc R
C3G C -0.1498(5) 0.8162(5) 0.4382(4) 0.0332(13) Uani 1 1 d .
H3G H -0.1348 0.7632 0.4105 0.040 Uiso 1 1 calc R
C3K C -0.1737(5) 0.9816(5) 0.4322(4) 0.0310(12) Uani 1 1 d .
H3K H -0.1729 1.0421 0.4010 0.037 Uiso 1 1 calc R
C3J C -0.1996(5) 0.9698(5) 0.5201(4) 0.0387(14) Uani 1 1 d .
H3J H -0.2178 1.0208 0.5469 0.046 Uiso 1 1 calc R
C3I C -0.1982(5) 0.8807(5) 0.5684(4) 0.0387(15) Uani 1 1 d .
H3I H -0.2145 0.8724 0.6283 0.046 Uiso 1 1 calc R
C3H C -0.1727(5) 0.8054(5) 0.5279(4) 0.0407(15) Uani 1 1 d .
H3H H -0.1707 0.7466 0.5608 0.049 Uiso 1 1 calc R
C4A C 0.0750(4) 1.2423(4) 0.0601(3) 0.0209(10) Uani 1 1 d .
H4A H 0.0044 1.2276 0.0041 0.025 Uiso 1 1 calc R
C4B C 0.1441(4) 1.3480(4) 0.1183(4) 0.0233(11) Uani 1 1 d .
H4B H 0.1197 1.4027 0.1009 0.028 Uiso 1 1 calc R
C4D C 0.2793(5) 1.2876(4) 0.2238(4) 0.0237(11) Uani 1 1 d .
H4D H 0.3492 1.3002 0.2796 0.028 Uiso 1 1 calc R
C4E C 0.2054(4) 1.1832(4) 0.1625(4) 0.0234(11) Uani 1 1 d .
H4E H 0.2266 1.1265 0.1789 0.028 Uiso 1 1 calc R
C4C C 0.2500(4) 1.3748(4) 0.2028(4) 0.0197(10) Uani 1 1 d .
C4F C 0.3292(4) 1.4892(4) 0.2670(4) 0.0226(11) Uani 1 1 d .
C4K C 0.3061(5) 1.5793(4) 0.2388(4) 0.0261(11) Uani 1 1 d .
H4K H 0.2393 1.5668 0.1802 0.031 Uiso 1 1 calc R
C4I C 0.4812(5) 1.7066(5) 0.3827(4) 0.0355(13) Uani 1 1 d .
H4I H 0.5334 1.7792 0.4204 0.043 Uiso 1 1 calc R
C4J C 0.3820(5) 1.6861(4) 0.2976(4) 0.0283(12) Uani 1 1 d .
H4J H 0.3649 1.7446 0.2786 0.034 Uiso 1 1 calc R
C4G C 0.4294(5) 1.5108(4) 0.3549(4) 0.0332(13) Uani 1 1 d .
H4G H 0.4468 1.4529 0.3753 0.040 Uiso 1 1 calc R
C4H C 0.5041(5) 1.6192(5) 0.4128(4) 0.0376(14) Uani 1 1 d .
H4H H 0.5701 1.6328 0.4724 0.045 Uiso 1 1 calc R
S1 S 0.26352(11) 0.92612(10) 0.14334(9) 0.0185(3) Uani 1 1 d .

loop_
_atom_site_aniso_label
_atom_site_aniso_U_11
_atom_site_aniso_U_22
_atom_site_aniso_U_33
_atom_site_aniso_U_23
_atom_site_aniso_U_13
_atom_site_aniso_U_12
Cu1 0.0276(5) 0.0143(4) 0.0226(5) 0.0040(3) 0.0106(4) 0.0091(4)
Cu2 0.0285(5) 0.0187(5) 0.0311(5) 0.0062(4) -0.0052(4) 0.0159(4)
O1 0.042(2) 0.039(2) 0.0235(19) 0.0012(17) -0.0002(17) 0.0286(19)
O1W 0.050(3) 0.052(3) 0.038(2) 0.019(2) 0.021(2) 0.027(2)
O2 0.0203(17) 0.0227(18) 0.0232(18) 0.0091(14) 0.0037(14) 0.0156(15)
O2W 0.043(2) 0.029(2) 0.031(2) 0.0082(17) 0.0089(18) 0.0140(19)
O3 0.0253(18) 0.0279(19) 0.0292(19) 0.0109(15) 0.0088(15) 0.0172(16)
O3W 0.042(2) 0.023(2) 0.031(2) 0.0065(16) -0.0019(18) 0.0175(19)
O4 0.038(2) 0.0155(18) 0.040(2) 0.0151(16) 0.0134(17) 0.0132(16)
O4W 0.055(3) 0.037(2) 0.051(3) 0.017(2) 0.006(2) 0.028(2)
O5W 0.158(6) 0.095(5) 0.069(4) 0.029(3) 0.039(4) 0.092(5)
N1 0.023(2) 0.019(2) 0.028(2) 0.0095(18) 0.0033(18) 0.0121(18)
N2 0.022(2) 0.016(2) 0.028(2) 0.0071(18) 0.0041(18) 0.0134(18)
N3 0.018(2) 0.019(2) 0.022(2) 0.0014(17) 0.0042(16) 0.0097(17)
N4 0.022(2) 0.016(2) 0.023(2) 0.0078(17) 0.0105(17) 0.0114(17)
C1D 0.032(3) 0.031(3) 0.025(3) 0.016(2) 0.011(2) 0.022(2)
C1A 0.029(3) 0.024(3) 0.026(3) 0.014(2) 0.011(2) 0.013(2)
C1C 0.023(3) 0.020(3) 0.029(3) 0.010(2) 0.008(2) 0.013(2)
C1E 0.032(3) 0.032(3) 0.028(3) 0.014(2) 0.012(2) 0.026(2)
C1F 0.026(3) 0.016(2) 0.033(3) 0.009(2) 0.010(2) 0.013(2)
C1B 0.036(3) 0.026(3) 0.024(3) 0.009(2) 0.012(2) 0.019(2)
C1J 0.057(4) 0.029(3) 0.040(3) 0.022(3) 0.013(3) 0.027(3)
C1K 0.042(3) 0.036(3) 0.040(3) 0.023(3) 0.018(3) 0.027(3)
C1G 0.060(4) 0.035(3) 0.063(4) 0.029(3) 0.040(3) 0.035(3)
C1I 0.064(4) 0.028(3) 0.058(4) 0.015(3) 0.011(3) 0.034(3)
C1H 0.072(5) 0.056(5) 0.080(5) 0.029(4) 0.040(4) 0.053(4)
C2F 0.027(3) 0.022(3) 0.027(3) 0.007(2) 0.011(2) 0.016(2)
C2E 0.018(3) 0.029(3) 0.035(3) 0.011(2) 0.011(2) 0.013(2)
C2B 0.025(3) 0.024(3) 0.030(3) 0.007(2) 0.011(2) 0.009(2)
C2D 0.027(3) 0.029(3) 0.022(3) 0.008(2) 0.006(2) 0.018(2)
C2C 0.025(3) 0.020(3) 0.025(3) 0.009(2) 0.007(2) 0.016(2)
C2A 0.037(3) 0.031(3) 0.023(3) 0.005(2) 0.010(2) 0.021(3)
C2G 0.035(3) 0.026(3) 0.026(3) 0.006(2) 0.013(2) 0.015(2)
C2K 0.034(3) 0.026(3) 0.023(3) 0.008(2) 0.006(2) 0.018(2)
C2J 0.039(3) 0.032(3) 0.022(3) 0.007(2) 0.006(2) 0.022(3)
C2I 0.032(3) 0.031(3) 0.031(3) -0.003(2) 0.003(2) 0.013(3)
C2H 0.028(3) 0.030(3) 0.035(3) 0.002(2) 0.010(2) 0.007(2)
C3C 0.014(2) 0.018(2) 0.022(2) 0.005(2) 0.0027(19) 0.008(2)
C3A 0.029(3) 0.023(3) 0.025(3) 0.009(2) 0.009(2) 0.019(2)
C3D 0.031(3) 0.023(3) 0.031(3) 0.012(2) 0.013(2) 0.019(2)
C3E 0.023(3) 0.020(3) 0.031(3) 0.008(2) 0.007(2) 0.016(2)
C3F 0.021(3) 0.029(3) 0.024(3) 0.009(2) 0.007(2) 0.014(2)
C3B 0.023(3) 0.022(3) 0.029(3) 0.007(2) 0.010(2) 0.015(2)
C3G 0.039(3) 0.035(3) 0.038(3) 0.022(3) 0.021(3) 0.023(3)
C3K 0.038(3) 0.037(3) 0.028(3) 0.012(2) 0.012(2) 0.025(3)
C3J 0.043(3) 0.047(4) 0.029(3) 0.005(3) 0.011(3) 0.025(3)
C3I 0.034(3) 0.057(4) 0.023(3) 0.014(3) 0.013(2) 0.017(3)
C3H 0.042(3) 0.047(4) 0.039(3) 0.030(3) 0.018(3) 0.024(3)
C4A 0.025(3) 0.019(2) 0.019(2) 0.005(2) 0.003(2) 0.013(2)
C4B 0.020(2) 0.021(3) 0.029(3) 0.007(2) 0.005(2) 0.011(2)
C4D 0.028(3) 0.022(3) 0.024(3) 0.005(2) 0.004(2) 0.018(2)
C4E 0.030(3) 0.021(3) 0.027(3) 0.011(2) 0.010(2) 0.018(2)
C4C 0.024(3) 0.014(2) 0.027(3) 0.009(2) 0.014(2) 0.011(2)
C4F 0.024(3) 0.019(3) 0.022(3) 0.003(2) 0.007(2) 0.008(2)
C4K 0.031(3) 0.022(3) 0.031(3) 0.006(2) 0.009(2) 0.019(2)
C4I 0.038(3) 0.022(3) 0.035(3) 0.002(2) 0.013(3) 0.005(3)
C4J 0.029(3) 0.015(3) 0.037(3) 0.003(2) 0.011(2) 0.008(2)
C4G 0.033(3) 0.021(3) 0.034(3) 0.004(2) 0.003(2) 0.010(2)
C4H 0.035(3) 0.030(3) 0.028(3) 0.002(2) -0.003(2) 0.009(3)
S1 0.0222(6) 0.0180(6) 0.0182(6) 0.0074(5) 0.0048(5) 0.0136(5)

loop_
_atom_type_symbol
_atom_type_description
_atom_type_scat_dispersion_real
_atom_type_scat_dispersion_imag
_atom_type_scat_source
C C 0.0033 0.0016 'International Tables Vol C Tables 4.2.6.8 and 6.1.1.4'
H H 0.0000 0.0000 'International Tables Vol C Tables 4.2.6.8 and 6.1.1.4'
N N 0.0061 0.0033 'International Tables Vol C Tables 4.2.6.8 and 6.1.1.4'
O O 0.0106 0.0060 'International Tables Vol C Tables 4.2.6.8 and 6.1.1.4'
S S 0.1246 0.1234 'International Tables Vol C Tables 4.2.6.8 and 6.1.1.4'
Cu Cu 0.3201 1.2651 'International Tables Vol C Tables 4.2.6.8 and 6.1.1.4'

loop_
_geom_angle_atom_site_label_1
_geom_angle_atom_site_label_2
_geom_angle_atom_site_label_3
_geom_angle
_geom_angle_site_symmetry_1
_geom_angle_site_symmetry_3
N4 Cu1 N4 180.0 . 2_575
N4 Cu1 N3 86.85(15) . .
N4 Cu1 N3 93.15(15) 2_575 .
N4 Cu1 N3 93.15(15) . 2_575
N4 Cu1 N3 86.85(15) 2_575 2_575
N3 Cu1 N3 180.0(2) . 2_575
N4 Cu1 O2 91.19(13) . .
N4 Cu1 O2 88.81(13) 2_575 .
N3 Cu1 O2 90.92(13) . .
N3 Cu1 O2 89.08(13) 2_575 .
N4 Cu1 O2 88.81(13) . 2_575
N4 Cu1 O2 91.19(13) 2_575 2_575
N3 Cu1 O2 89.08(13) . 2_575
N3 Cu1 O2 90.92(13) 2_575 2_575
O2 Cu1 O2 180.0 . 2_575
N1 Cu2 N1 180.000(1) . 2_675
N1 Cu2 N2 91.67(15) . .
N1 Cu2 N2 88.33(15) 2_675 .
N1 Cu2 N2 88.33(15) . 2_675
N1 Cu2 N2 91.67(15) 2_675 2_675
N2 Cu2 N2 180.000(1) . 2_675
N1 Cu2 O3 91.55(14) . 2_675
N1 Cu2 O3 88.45(14) 2_675 2_675
N2 Cu2 O3 91.26(14) . 2_675
N2 Cu2 O3 88.74(14) 2_675 2_675
N1 Cu2 O3 88.45(14) . .
N1 Cu2 O3 91.55(14) 2_675 .
N2 Cu2 O3 88.74(14) . .
N2 Cu2 O3 91.26(14) 2_675 .
O3 Cu2 O3 180.000(1) 2_675 .
H1WB O1W H1WA 117(4) . .
S1 O2 Cu1 159.8(2) . .
H2WB O2W H2WA 108(4) . .
S1 O3 Cu2 159.1(2) . .
H3WB O3W H3WA 111(4) . .
H4WB O4W H4WA 115(5) . .
H5WA O5W H5WB 91(4) . .
C1A N1 C1E 117.5(4) . .
C1A N1 Cu2 119.9(3) . .
C1E N1 Cu2 122.6(3) . .
C2E N2 C2A 116.5(4) . .
C2E N2 Cu2 125.0(3) . .
C2A N2 Cu2 118.5(3) . .
C3A N3 C3E 116.2(4) . .
C3A N3 Cu1 118.0(3) . .
C3E N3 Cu1 125.6(3) . .
C4E N4 C4A 116.4(4) . .
C4E N4 Cu1 119.1(3) . .
C4A N4 Cu1 124.4(3) . .
C1E C1D C1C 120.2(5) . .
N1 C1A C1B 122.1(5) . .
C1B C1C C1D 116.2(4) . .
C1B C1C C1F 122.1(4) . .
C1D C1C C1F 121.7(4) . .
N1 C1E C1D 122.8(5) . .
C1G C1F C1K 118.1(5) . .
C1G C1F C1C 121.5(5) . .
C1K C1F C1C 120.4(4) . .
C1A C1B C1C 121.1(5) . .
C1I C1J C1K 120.0(5) . .
C1F C1K C1J 120.4(5) . .
C1F C1G C1H 121.5(6) . .
C1J C1I C1H 120.7(5) . .
C1I C1H C1G 119.3(6) . .
C2K C2F C2G 117.7(5) . .
C2K C2F C2C 121.4(5) . .
C2G C2F C2C 120.8(4) . .
N2 C2E C2D 123.0(5) . .
C2A C2B C2C 120.3(5) . .
C2C C2D C2E 121.3(5) . .
C2D C2C C2B 115.0(4) . .
C2D C2C C2F 123.4(4) . .
C2B C2C C2F 121.6(4) . .
N2 C2A C2B 123.8(5) . .
C2H C2G C2F 121.1(5) . .
C2J C2K C2F 121.3(5) . .
C2K C2J C2I 120.3(5) . .
C2H C2I C2J 119.3(5) . .
C2I C2H C2G 120.3(5) . .
C3D C3C C3B 114.7(4) . .
C3D C3C C3F 122.9(4) . .
C3B C3C C3F 122.4(4) . .
N3 C3A C3B 123.2(4) . .
C3E C3D C3C 121.3(4) . .
N3 C3E C3D 123.2(4) . .
C3G C3F C3K 117.4(5) . .
C3G C3F C3C 121.4(5) . .
C3K C3F C3C 121.2(4) . .
C3A C3B C3C 121.4(4) . .
C3H C3G C3F 121.0(5) . .
C3J C3K C3F 121.8(5) . .
C3K C3J C3I 119.3(5) . .
C3H C3I C3J 120.0(5) . .
C3I C3H C3G 120.4(5) . .
N4 C4A C4B 123.2(4) . .
C4A C4B C4C 121.0(4) . .
C4E C4D C4C 120.3(4) . .
N4 C4E C4D 123.4(4) . .
C4B C4C C4D 115.7(4) . .
C4B C4C C4F 122.7(4) . .
C4D C4C C4F 121.5(4) . .
C4G C4F C4K 118.2(5) . .
C4G C4F C4C 121.1(4) . .
C4K C4F C4C 120.8(4) . .
C4J C4K C4F 120.5(5) . .
C4J C4I C4H 119.7(5) . .
C4I C4J C4K 120.8(5) . .
C4F C4G C4H 120.1(5) . .
C4I C4H C4G 120.7(5) . .
O3 S1 O2 110.00(19) . .
O3 S1 O4 109.9(2) . .
O2 S1 O4 109.1(2) . .
O3 S1 O1 109.3(2) . .
O2 S1 O1 109.16(19) . .
O4 S1 O1 109.4(2) . .

loop_
_geom_bond_atom_site_label_1
_geom_bond_atom_site_label_2
_geom_bond_distance
_geom_bond_site_symmetry_2
Cu1 N4 2.016(4) .
Cu1 N4 2.016(4) 2_575
Cu1 N3 2.032(4) .
Cu1 N3 2.032(4) 2_575
Cu1 O2 2.488(3) .
Cu1 O2 2.488(3) 2_575
Cu2 N1 2.026(4) .
Cu2 N1 2.026(4) 2_675
Cu2 N2 2.049(4) .
Cu2 N2 2.049(4) 2_675
Cu2 O3 2.531(3) 2_675
Cu2 O3 2.531(3) .
O1 S1 1.481(3) .
O1W H1WB 0.828(19) .
O1W H1WA 0.850(19) .
O2 S1 1.471(3) .
O2W H2WB 0.848(19) .
O2W H2WA 0.854(19) .
O3 S1 1.461(3) .
O3W H3WB 0.845(19) .
O3W H3WA 0.849(19) .
O4 S1 1.481(3) .
O4W H4WB 0.835(19) .
O4W H4WA 0.85(2) .
O5W H5WA 0.89(2) .
O5W H5WB 0.94(2) .
N1 C1A 1.335(6) .
N1 C1E 1.354(6) .
N2 C2E 1.324(6) .
N2 C2A 1.336(6) .
N3 C3A 1.349(6) .
N3 C3E 1.351(6) .
N4 C4E 1.343(6) .
N4 C4A 1.344(6) .
C1D C1E 1.373(6) .
C1D C1C 1.391(7) .
C1A C1B 1.381(7) .
C1C C1B 1.386(7) .
C1C C1F 1.486(6) .
C1F C1G 1.374(7) .
C1F C1K 1.390(7) .
C1J C1I 1.354(8) .
C1J C1K 1.393(7) .
C1G C1H 1.384(8) .
C1I C1H 1.372(9) .
C2F C2K 1.394(7) .
C2F C2G 1.393(7) .
C2F C2C 1.477(7) .
C2E C2D 1.388(7) .
C2B C2A 1.381(7) .
C2B C2C 1.394(7) .
C2D C2C 1.384(7) .
C2G C2H 1.384(7) .
C2K C2J 1.375(7) .
C2J C2I 1.388(8) .
C2I C2H 1.379(7) .
C3C C3D 1.398(6) .
C3C C3B 1.397(6) .
C3C C3F 1.474(7) .
C3A C3B 1.362(7) .
C3D C3E 1.362(7) .
C3F C3G 1.395(7) .
C3F C3K 1.395(7) .
C3G C3H 1.383(7) .
C3K C3J 1.375(7) .
C3J C3I 1.394(8) .
C3I C3H 1.366(8) .
C4A C4B 1.367(6) .
C4B C4C 1.385(6) .
C4D C4E 1.373(7) .
C4D C4C 1.396(6) .
C4C C4F 1.487(6) .
C4F C4G 1.386(7) .
C4F C4K 1.408(6) .
C4K C4J 1.384(7) .
C4I C4J 1.359(7) .
C4I C4H 1.378(8) .
C4G C4H 1.394(7) .
